data_4338303
loop_
_publ_author_name
'Yamada, Takahiro'
'Ikeda, Takuji'
'Stoffel, Ralf P.'
'Deringer, Volker L.'
'Dronskowski, Richard'
'Yamane, Hisanori'

_publ_section_title
;
 Synthesis, Crystal Structure, and High-Temperature Phase Transition of
 the Novel Plumbide Na2MgPb.
;
_journal_issue 10
_journal_name_full 'Inorganic chemistry'
_journal_page_first 5253
_journal_page_last 5259
_journal_paper_doi 10.1021/ic500466w
_journal_volume 53
_journal_year 2014
_chemical_formula_iupac 'Na2 Mg Pb'
_chemical_formula_moiety 'Mg Pb, 2(Na)'
_chemical_formula_structural 'Na2 Mg Pb'
_chemical_formula_sum 'Mg Na2 Pb'
_chemical_formula_weight 277.48
_chemical_name_systematic
; 
disodium magnesium stannide
;
_space_group_IT_number 194
_symmetry_cell_setting hexagonal
_symmetry_space_group_name_Hall '-P 6c 2c'
_symmetry_space_group_name_H-M 'P 63/m m c'
_atom_sites_solution_primary direct
_atom_sites_solution_secondary difmap
_audit_creation_method SHELXL-97
_cell_angle_alpha 90.00
_cell_angle_beta 90.00
_cell_angle_gamma 120.00
_cell_formula_units_Z 2
_cell_length_a 5.110(2)
_cell_length_b 5.110(2)
_cell_length_c 10.171(4)
_cell_measurement_reflns_used 902
_cell_measurement_temperature 293(2)
_cell_measurement_theta_max 27.52
_cell_measurement_theta_min 4.01
_cell_volume 230.00(16)
_computing_cell_refinement 'PROCESS-AUTO (Rigaku/MSC, 2005)'
_computing_data_collection 'PROCESS-AUTO (Rigaku/MSC, 2005)'
_computing_data_reduction 'PROCESS-AUTO (Rigaku/MSC, 2005)'
_computing_molecular_graphics 'CrystalMaker (Palmer, 2007)'
_computing_publication_material 'SHELXL97 (Sheldrick, 2008)'
_computing_structure_refinement 'SHELXL97 (Sheldrick, 2008)'
_computing_structure_solution 'SIR2004 (Burla <i>et al.</i>, 2005)'
_diffrn_ambient_temperature 293(2)
_diffrn_detector_area_resol_mean 10.0
_diffrn_measured_fraction_theta_full 1.00
_diffrn_measured_fraction_theta_max 1.00
_diffrn_measurement_device_type 'Rigaku R-AXIS RAPID II'
_diffrn_measurement_method \w
_diffrn_radiation_monochromator graphite
_diffrn_radiation_source 'fine-focus sealed tube'
_diffrn_radiation_type MoK\a
_diffrn_radiation_wavelength 0.71075
_diffrn_reflns_av_R_equivalents 0.1540
_diffrn_reflns_av_sigmaI/netI 0.1026
_diffrn_reflns_limit_h_max 6
_diffrn_reflns_limit_h_min -6
_diffrn_reflns_limit_k_max 6
_diffrn_reflns_limit_k_min -6
_diffrn_reflns_limit_l_max 13
_diffrn_reflns_limit_l_min -13
_diffrn_reflns_number 1980
_diffrn_reflns_theta_full 27.47
_diffrn_reflns_theta_max 27.47
_diffrn_reflns_theta_min 4.01
_exptl_absorpt_coefficient_mu 36.774
_exptl_absorpt_correction_T_max 0.425495
_exptl_absorpt_correction_T_min 0.059820
_exptl_absorpt_correction_type numerical
_exptl_absorpt_process_details
;
(NUMABS; Higashi, 1999)
;
_exptl_crystal_colour silver-gray
_exptl_crystal_density_diffrn 4.006
_exptl_crystal_density_method 'not measured'
_exptl_crystal_description block
_exptl_crystal_F_000 232
_exptl_crystal_size_max 0.151
_exptl_crystal_size_mid 0.145
_exptl_crystal_size_min 0.038
_refine_diff_density_max 1.998
_refine_diff_density_min -1.584
_refine_ls_goodness_of_fit_ref 1.088
_refine_ls_matrix_type full
_refine_ls_number_parameters 8
_refine_ls_number_reflns 128
_refine_ls_number_restraints 0
_refine_ls_restrained_S_all 1.088
_refine_ls_R_factor_all 0.0507
_refine_ls_R_factor_gt 0.0461
_refine_ls_shift/su_max 0.000
_refine_ls_shift/su_mean 0.000
_refine_ls_structure_factor_coef Fsqd
_refine_ls_weighting_details 'calc w=1/[Ys^2^(Fo^2^)+(0.0000P)^2^+2.9296P] where P=(Fo^2^+2Fc^2^)/3'
_refine_ls_weighting_scheme calc
_refine_ls_wR_factor_gt 0.0780
_refine_ls_wR_factor_ref 0.0795
_reflns_number_gt 119
_reflns_number_total 128
_reflns_threshold_expression >2sigma(I)
_cod_data_source_file ic500466w_si_002.cif
_cod_data_source_block shelxl
_cod_depositor_comments 'Adding full bibliography for 4338303.cif.'
_cod_original_cell_volume 230.04(16)
_cod_database_code 4338303

loop_
_symmetry_equiv_pos_as_xyz
'x, y, z'
'-x, -y, z+1/2'
'-y, -x, -z+1/2'
'y, x, -z'
'x-y, -y, -z'
'-x+y, y, -z+1/2'
'x, x-y, -z+1/2'
'-x, -x+y, -z'
'-y, x-y, z'
'y, -x+y, z+1/2'
'x-y, x, z+1/2'
'-x+y, -x, z'
'-x, -y, -z'
'x, y, -z-1/2'
'y, x, z-1/2'
'-y, -x, z'
'-x+y, y, z'
'x-y, -y, z-1/2'
'-x, -x+y, z-1/2'
'x, x-y, z'
'y, -x+y, -z'
'-y, x-y, -z-1/2'
'-x+y, -x, -z-1/2'
'x-y, x, -z'

loop_
_atom_site_label
_atom_site_type_symbol
_atom_site_fract_x
_atom_site_fract_y
_atom_site_fract_z
_atom_site_U_iso_or_equiv
_atom_site_adp_type
_atom_site_occupancy
_atom_site_symmetry_multiplicity
_atom_site_calc_flag
_atom_site_refinement_flags
Na Na 0.3333 0.6667 0.5808(14) 0.048(3) Uani 1 6 d S
Mg Mg 0.0000 0.0000 0.2500 0.033(3) Uani 1 12 d S
Pb Pb 0.3333 0.6667 0.2500 0.0334(5) Uani 1 12 d S

loop_
_atom_site_aniso_label
_atom_site_aniso_U_11
_atom_site_aniso_U_22
_atom_site_aniso_U_33
_atom_site_aniso_U_23
_atom_site_aniso_U_13
_atom_site_aniso_U_12
Na 0.041(4) 0.041(4) 0.061(10) 0.000 0.000 0.0207(18)
Mg 0.017(3) 0.017(3) 0.067(9) 0.000 0.000 0.0083(13)
Pb 0.0287(5) 0.0287(5) 0.0426(9) 0.000 0.000 0.0144(3)

loop_
_atom_type_symbol
_atom_type_description
_atom_type_scat_dispersion_real
_atom_type_scat_dispersion_imag
_atom_type_scat_source
Na Na 0.0362 0.0249 'International Tables Vol C Tables 4.2.6.8 and 6.1.1.4'
Mg Mg 0.0486 0.0363 'International Tables Vol C Tables 4.2.6.8 and 6.1.1.4'
Pb Pb -3.3944 10.1111 'International Tables Vol C Tables 4.2.6.8 and 6.1.1.4'

loop_
_exptl_crystal_face_index_h
_exptl_crystal_face_index_k
_exptl_crystal_face_index_l
_exptl_crystal_face_perp_dist
0.01 -0.62 -10.08 0.0096
-1.56 3.06 8.15 0.0506
0.09 2.90 7.60 0.0508
3.13 1.52 3.77 0.0560
2.05 -3.03 -8.11 0.0333
1.44 3.43 -2.03 0.0678
4.77 -3.98 -0.20 0.0533
3.36 -5.00 0.79 0.0538
-1.22 -3.60 2.02 0.0482
-1.72 4.98 -1.44 0.0744
2.45 -4.12 5.96 0.0476
-3.12 -1.42 4.20 0.0426
5.02 -2.59 1.87 0.0516
-0.44 1.88 -9.40 0.0282
3.62 -2.00 7.17 0.0448
0.02 -1.79 9.32 0.0265
-1.76 -1.26 8.18 0.0295
-3.77 1.97 -6.86 0.0481
0.32 -0.64 -10.10 0.0095
1.19 0.48 9.58 0.0283
-0.32 0.64 10.10 0.0189
0.93 0.52 9.75 0.0271
-1.32 0.71 9.83 0.0269

loop_
_geom_angle_atom_site_label_1
_geom_angle_atom_site_label_2
_geom_angle_atom_site_label_3
_geom_angle
_geom_angle_site_symmetry_1
_geom_angle_site_symmetry_3
Pb Na Na 60.9(4) . 13_566
Pb Na Na 60.9(4) . 13_676
Na Na Na 98.3(5) 13_566 13_676
Pb Na Na 60.9(4) . 13_666
Na Na Na 98.3(5) 13_566 13_666
Na Na Na 98.3(5) 13_676 13_666
Pb Na Pb 120.3(2) . 13_676
Na Na Pb 128.50(7) 13_566 13_676
Na Na Pb 59.4(2) 13_676 13_676
Na Na Pb 128.50(7) 13_666 13_676
Pb Na Pb 120.3(2) . 13_566
Na Na Pb 59.4(2) 13_566 13_566
Na Na Pb 128.50(7) 13_676 13_566
Na Na Pb 128.50(7) 13_666 13_566
Pb Na Pb 96.8(3) 13_676 13_566
Pb Na Mg 120.3(2) . 13_566
Na Na Mg 82.41(14) 13_566 13_566
Na Na Mg 82.41(14) 13_676 13_566
Na Na Mg 178.9(6) 13_666 13_566
Pb Na Mg 51.18(11) 13_676 13_566
Pb Na Mg 51.18(11) 13_566 13_566
Pb Na Mg 120.3(2) . 13_666
Na Na Mg 178.9(6) 13_566 13_666
Na Na Mg 82.41(14) 13_676 13_666
Na Na Mg 82.41(14) 13_666 13_666
Pb Na Mg 51.18(11) 13_676 13_666
Pb Na Mg 119.5(4) 13_566 13_666
Mg Na Mg 96.8(3) 13_566 13_666
Pb Na Mg 120.3(2) . 13_556
Na Na Mg 82.41(14) 13_566 13_556
Na Na Mg 178.9(6) 13_676 13_556
Na Na Mg 82.41(14) 13_666 13_556
Pb Na Mg 119.5(4) 13_676 13_556
Pb Na Mg 51.18(11) 13_566 13_556
Mg Na Mg 96.8(3) 13_566 13_556
Mg Na Mg 96.8(3) 13_666 13_556
Pb Na Pb 120.3(2) . 13_666
Na Na Pb 128.50(7) 13_566 13_666
Na Na Pb 128.50(7) 13_676 13_666
Na Na Pb 59.4(2) 13_666 13_666
Pb Na Pb 96.8(3) 13_676 13_666
Pb Na Pb 96.8(3) 13_566 13_666
Mg Na Pb 119.5(4) 13_566 13_666
Mg Na Pb 51.18(11) 13_666 13_666
Mg Na Pb 51.18(11) 13_556 13_666
Pb Na Na 180.000(2) . 14_557
Na Na Na 119.1(4) 13_566 14_557
Na Na Na 119.1(4) 13_676 14_557
Na Na Na 119.1(4) 13_666 14_557
Pb Na Na 59.7(2) 13_676 14_557
Pb Na Na 59.7(2) 13_566 14_557
Mg Na Na 59.7(2) 13_566 14_557
Mg Na Na 59.7(2) 13_666 14_557
Mg Na Na 59.7(2) 13_556 14_557
Pb Na Na 59.7(2) 13_666 14_557
Pb Mg Pb 120.0 1_545 .
Pb Mg Pb 120.0 1_545 1_445
Pb Mg Pb 120.0 . 1_445
Pb Mg Na 149.7(2) 1_545 13_566
Pb Mg Na 64.41(6) . 13_566
Pb Mg Na 64.41(6) 1_445 13_566
Pb Mg Na 149.7(2) 1_545 2_564
Pb Mg Na 64.41(6) . 2_564
Pb Mg Na 64.41(6) 1_445 2_564
Na Mg Na 60.5(4) 13_566 2_564
Pb Mg Na 64.41(6) 1_545 13_666
Pb Mg Na 64.41(6) . 13_666
Pb Mg Na 149.7(2) 1_445 13_666
Na Mg Na 96.8(3) 13_566 13_666
Na Mg Na 128.82(11) 2_564 13_666
Pb Mg Na 64.41(6) 1_545 2_554
Pb Mg Na 149.7(2) . 2_554
Pb Mg Na 64.41(6) 1_445 2_554
Na Mg Na 128.82(11) 13_566 2_554
Na Mg Na 96.8(3) 2_564 2_554
Na Mg Na 128.82(11) 13_666 2_554
Pb Mg Na 64.41(6) 1_545 13_556
Pb Mg Na 149.7(2) . 13_556
Pb Mg Na 64.41(6) 1_445 13_556
Na Mg Na 96.8(3) 13_566 13_556
Na Mg Na 128.82(11) 2_564 13_556
Na Mg Na 96.8(3) 13_666 13_556
Na Mg Na 60.5(4) 2_554 13_556
Pb Mg Na 64.41(6) 1_545 2_664
Pb Mg Na 64.41(6) . 2_664
Pb Mg Na 149.7(2) 1_445 2_664
Na Mg Na 128.82(11) 13_566 2_664
Na Mg Na 96.8(3) 2_564 2_664
Na Mg Na 60.5(4) 13_666 2_664
Na Mg Na 96.8(3) 2_554 2_664
Na Mg Na 128.82(11) 13_556 2_664
Mg Pb Mg 120.0 1_565 1_665
Mg Pb Mg 120.0 1_565 .
Mg Pb Mg 120.0 1_665 .
Mg Pb Na 90.0 1_565 .
Mg Pb Na 90.000(1) 1_665 .
Mg Pb Na 90.0 1_565 14_556
Mg Pb Na 90.000(1) 1_665 14_556
Mg Pb Na 90.000(1) . 14_556
Na Pb Na 180.0 . 14_556
Mg Pb Na 64.41(6) 1_565 13_676
Mg Pb Na 64.41(6) 1_665 13_676
Mg Pb Na 149.7(2) . 13_676
Na Pb Na 59.7(2) . 13_676
Na Pb Na 120.3(2) 14_556 13_676
Mg Pb Na 64.41(6) 1_565 2_564
Mg Pb Na 149.7(2) 1_665 2_564
Mg Pb Na 64.41(6) . 2_564
Na Pb Na 120.3(2) . 2_564
Na Pb Na 59.7(2) 14_556 2_564
Na Pb Na 128.82(11) 13_676 2_564
Mg Pb Na 64.41(6) 1_565 13_566
Mg Pb Na 149.7(2) 1_665 13_566
Mg Pb Na 64.41(6) . 13_566
Na Pb Na 59.7(2) . 13_566
Na Pb Na 120.3(2) 14_556 13_566
Na Pb Na 96.8(3) 13_676 13_566
Na Pb Na 60.5(4) 2_564 13_566
Mg Pb Na 64.41(6) 1_565 2_674
Mg Pb Na 64.41(6) 1_665 2_674
Mg Pb Na 149.7(2) . 2_674
Na Pb Na 120.3(2) . 2_674
Na Pb Na 59.7(2) 14_556 2_674
Na Pb Na 60.5(4) 13_676 2_674
Na Pb Na 96.8(3) 2_564 2_674
Na Pb Na 128.82(11) 13_566 2_674
Mg Pb Na 149.7(2) 1_565 2_664
Mg Pb Na 64.41(6) 1_665 2_664
Mg Pb Na 64.41(6) . 2_664
Na Pb Na 120.3(2) . 2_664
Na Pb Na 59.7(2) 14_556 2_664
Na Pb Na 128.82(11) 13_676 2_664
Na Pb Na 96.8(3) 2_564 2_664
Na Pb Na 128.82(11) 13_566 2_664
Na Pb Na 96.8(3) 2_674 2_664
Mg Pb Na 149.7(2) 1_565 13_666
Mg Pb Na 64.41(6) 1_665 13_666
Mg Pb Na 64.41(6) . 13_666
Na Pb Na 59.7(2) . 13_666
Na Pb Na 120.3(2) 14_556 13_666
Na Pb Na 96.8(3) 13_676 13_666
Na Pb Na 128.82(11) 2_564 13_666
Na Pb Na 96.8(3) 13_566 13_666
Na Pb Na 128.82(11) 2_674 13_666
Na Pb Na 60.5(4) 2_664 13_666

loop_
_geom_bond_atom_site_label_1
_geom_bond_atom_site_label_2
_geom_bond_distance
_geom_bond_site_symmetry_2
Na Pb 3.365(14) .
Na Na 3.378(14) 13_566
Na Na 3.378(14) 13_676
Na Na 3.378(13) 13_666
Na Pb 3.416(7) 13_676
Na Pb 3.416(7) 13_566
Na Mg 3.416(7) 13_566
Na Mg 3.416(7) 13_666
Na Mg 3.416(7) 13_556
Na Pb 3.416(7) 13_666
Na Na 3.44(3) 14_557
Mg Pb 2.9504(11) 1_545
Mg Pb 2.9504(11) .
Mg Pb 2.9504(11) 1_445
Mg Na 3.416(7) 13_566
Mg Na 3.416(7) 2_564
Mg Na 3.416(7) 13_666
Mg Na 3.416(7) 2_554
Mg Na 3.416(7) 13_556
Mg Na 3.416(7) 2_664
Pb Mg 2.9504(11) 1_565
Pb Mg 2.9504(12) 1_665
Pb Na 3.365(14) 14_556
Pb Na 3.416(7) 13_676
Pb Na 3.416(7) 2_564
Pb Na 3.416(7) 13_566
Pb Na 3.416(7) 2_674
Pb Na 3.416(7) 2_664
Pb Na 3.416(7) 13_666
